data_7236852
loop_
_publ_author_name
'Naito, Hirofumi'
'Nishino, Kenta'
'Morisaki, Yasuhiro'
'Tanaka, Kazuo'
'Chujo, Yoshiki'

_publ_section_title
;
 Highly-efficient solid-state emissions of anthracene--o-carborane dyads
 with various substituents and their thermochromic luminescence properties
;
_journal_issue 38
_journal_name_full 'Journal of Materials Chemistry C'
_journal_page_first 10047
_journal_paper_doi 10.1039/C7TC02682J
_journal_volume 5
_journal_year 2017
_chemical_formula_sum 'C17 H22 B10'
_chemical_formula_weight 334.45
_space_group_IT_number 19
_space_group_name_Hall 'P 2ac 2ab'
_space_group_name_H-M_alt 'P 21 21 21'
_symmetry_cell_setting orthorhombic
_symmetry_space_group_name_H-M 'P 21 21 21'
_atom_sites_solution_hydrogens geom
_atom_sites_solution_primary direct
_atom_sites_solution_secondary difmap
_audit_creation_method SHELXL-97
_audit_update_record
;
2017-06-16 deposited with the CCDC.
2017-09-05 downloaded from the CCDC.
;
_cell_angle_alpha 90.00
_cell_angle_beta 90.00
_cell_angle_gamma 90.00
_cell_formula_units_Z 4
_cell_length_a 7.4049(3)
_cell_length_b 10.2673(4)
_cell_length_c 23.6399(11)
_cell_measurement_reflns_used 9993
_cell_measurement_temperature 296(2)
_cell_measurement_theta_max 27.86
_cell_measurement_theta_min 2.63
_cell_volume 1797.30(13)
_computing_structure_refinement 'SHELXL-97 (Sheldrick, 1997)'
_computing_structure_solution 'SHELXS-97 (Sheldrick, 1990)'
_diffrn_ambient_temperature 296(2)
_diffrn_measured_fraction_theta_full 0.997
_diffrn_measured_fraction_theta_max 0.997
_diffrn_measurement_device_type 'Rigaku R-AXISIP'
_diffrn_measurement_method \w
_diffrn_radiation_monochromator graphite
_diffrn_radiation_source 'fine-focus sealed tube'
_diffrn_radiation_type MoK\a
_diffrn_radiation_wavelength 0.71075
_diffrn_reflns_av_R_equivalents 0.0386
_diffrn_reflns_av_sigmaI/netI 0.0320
_diffrn_reflns_limit_h_max 9
_diffrn_reflns_limit_h_min -9
_diffrn_reflns_limit_k_max 13
_diffrn_reflns_limit_k_min -12
_diffrn_reflns_limit_l_max 30
_diffrn_reflns_limit_l_min -30
_diffrn_reflns_number 17403
_diffrn_reflns_theta_full 27.42
_diffrn_reflns_theta_max 27.42
_diffrn_reflns_theta_min 3.25
_exptl_absorpt_coefficient_mu 0.061
_exptl_absorpt_correction_T_max 0.9700
_exptl_absorpt_correction_T_min 0.9642
_exptl_crystal_colour yellow
_exptl_crystal_density_diffrn 1.236
_exptl_crystal_density_method 'not measured'
_exptl_crystal_description block
_exptl_crystal_F_000 696
_exptl_crystal_size_max 0.60
_exptl_crystal_size_mid 0.50
_exptl_crystal_size_min 0.50
_refine_diff_density_max 0.388
_refine_diff_density_min -0.200
_refine_diff_density_rms 0.049
_refine_ls_abs_structure_details 'Flack H D (1983), Acta Cryst. A39, 876-881'
_refine_ls_abs_structure_Flack 2(3)
_refine_ls_extinction_method none
_refine_ls_goodness_of_fit_ref 1.036
_refine_ls_hydrogen_treatment mixed
_refine_ls_matrix_type full
_refine_ls_number_parameters 332
_refine_ls_number_reflns 4099
_refine_ls_number_restraints 0
_refine_ls_restrained_S_all 1.036
_refine_ls_R_factor_all 0.0399
_refine_ls_R_factor_gt 0.0376
_refine_ls_shift/su_max 0.000
_refine_ls_shift/su_mean 0.000
_refine_ls_structure_factor_coef Fsqd
_refine_ls_weighting_details 'calc w=1/[\s^2^(Fo^2^)+(0.0661P)^2^+0.1496P] where P=(Fo^2^+2Fc^2^)/3'
_refine_ls_weighting_scheme calc
_refine_ls_wR_factor_gt 0.0956
_refine_ls_wR_factor_ref 0.0970
_reflns_number_gt 3894
_reflns_number_total 4099
_reflns_threshold_expression >2sigma(I)
_cod_data_source_file c7tc02682j2.cif
_cod_data_source_block ydkr_CCDC1
_cod_depositor_comments
;
The following automatic conversions were performed:

data item '_symmetry_cell_setting' value 'Orthorhombic' was changed
to 'orthorhombic' in accordance with the
/home/saulius/struct/COD-crude-data/automatic-downloads/DataCite-retrospective/RSC/depositions/lib/dictionaries/cif_core.dic
dictionary named 'cif_core.dic' version 2.4.2 last updated on
2011-04-26.

Automatic conversion script
Id: cif_fix_values 6909 2019-04-08 15:41:33Z antanas 
;
_cod_original_sg_symbol_H-M P212121
_cod_database_code 7236852

loop_
_symmetry_equiv_pos_as_xyz
'x, y, z'
'-x+1/2, -y, z+1/2'
'x+1/2, -y+1/2, -z'
'-x, y+1/2, -z+1/2'

loop_
_atom_site_label
_atom_site_type_symbol
_atom_site_fract_x
_atom_site_fract_y
_atom_site_fract_z
_atom_site_U_iso_or_equiv
_atom_site_adp_type
_atom_site_occupancy
_atom_site_symmetry_multiplicity
_atom_site_calc_flag
C1 C 0.07625(12) 0.47692(8) 0.16572(3) 0.01907(18) Uani 1 1 d
C2 C 0.29472(11) 0.50705(8) 0.13973(3) 0.01713(17) Uani 1 1 d
C3 C -0.07812(13) 0.51830(9) 0.12870(4) 0.0250(2) Uani 1 1 d
H1 H -0.164(2) 0.5816(17) 0.1481(6) 0.079(5) Uiso 1 1 d
H2 H -0.154(3) 0.4433(19) 0.1180(7) 0.096(6) Uiso 1 1 d
H3 H -0.047(2) 0.5547(15) 0.0908(6) 0.066(5) Uiso 1 1 d
C4 C 0.30756(12) 0.57010(8) 0.08143(3) 0.01739(18) Uani 1 1 d
C5 C 0.29879(12) 0.70874(8) 0.07524(3) 0.01855(18) Uani 1 1 d
C6 C 0.34466(12) 0.80108(9) 0.11857(4) 0.02045(19) Uani 1 1 d
H4 H 0.3935(14) 0.7703(9) 0.1538(4) 0.014(2) Uiso 1 1 d
C7 C 0.32628(14) 0.93247(9) 0.11064(4) 0.0229(2) Uani 1 1 d
H5 H 0.3573(16) 0.9896(11) 0.1402(4) 0.031(3) Uiso 1 1 d
C8 C 0.26110(13) 0.98379(9) 0.05900(4) 0.0240(2) Uani 1 1 d
H6 H 0.2409(17) 1.0783(12) 0.0556(5) 0.037(3) Uiso 1 1 d
C9 C 0.22730(13) 0.90183(9) 0.01541(4) 0.0222(2) Uani 1 1 d
H7 H 0.1888(16) 0.9338(10) -0.0190(4) 0.024(3) Uiso 1 1 d
C10 C 0.24984(12) 0.76365(8) 0.02134(4) 0.01961(19) Uani 1 1 d
C11 C 0.22680(12) 0.68323(9) -0.02502(4) 0.02095(19) Uani 1 1 d
H8 H 0.2013(15) 0.7183(10) -0.0595(4) 0.020(3) Uiso 1 1 d
C12 C 0.26623(12) 0.55114(9) -0.02246(4) 0.01949(19) Uani 1 1 d
C13 C 0.26420(13) 0.47467(9) -0.07311(4) 0.0226(2) Uani 1 1 d
H9 H 0.2268(16) 0.5161(11) -0.1075(4) 0.028(3) Uiso 1 1 d
C14 C 0.31710(13) 0.34861(9) -0.07316(4) 0.0243(2) Uani 1 1 d
H10 H 0.3235(17) 0.2973(11) -0.1075(4) 0.027(3) Uiso 1 1 d
C15 C 0.37843(13) 0.29205(9) -0.02185(4) 0.0229(2) Uani 1 1 d
H11 H 0.4255(16) 0.2055(11) -0.0212(4) 0.027(3) Uiso 1 1 d
C16 C 0.37483(12) 0.35970(9) 0.02782(4) 0.02003(19) Uani 1 1 d
H12 H 0.4202(14) 0.3151(10) 0.0595(4) 0.016(2) Uiso 1 1 d
B1 B 0.20580(14) 0.34947(9) 0.14344(4) 0.0183(2) Uani 1 1 d
H13 H 0.1620(15) 0.3006(11) 0.1051(4) 0.022(3) Uiso 1 1 d
B2 B 0.07161(14) 0.33717(9) 0.20505(4) 0.0201(2) Uani 1 1 d
H14 H -0.0463(15) 0.2805(10) 0.2018(4) 0.025(3) Uiso 1 1 d
B3 B 0.06890(14) 0.49191(10) 0.23786(4) 0.0207(2) Uani 1 1 d
H15 H -0.0520(17) 0.5319(12) 0.2535(5) 0.031(3) Uiso 1 1 d
B4 B 0.20084(14) 0.59761(9) 0.19573(4) 0.0185(2) Uani 1 1 d
H16 H 0.1547(15) 0.6935(10) 0.1879(4) 0.023(3) Uiso 1 1 d
B5 B 0.43268(14) 0.38565(9) 0.16424(4) 0.0189(2) Uani 1 1 d
H17 H 0.5486(15) 0.3588(10) 0.1382(4) 0.023(3) Uiso 1 1 d
B6 B 0.29728(15) 0.27864(9) 0.20532(4) 0.0199(2) Uani 1 1 d
H18 H 0.3268(18) 0.1724(12) 0.2083(5) 0.038(3) Uiso 1 1 d
B7 B 0.21302(15) 0.36800(10) 0.26446(4) 0.0220(2) Uani 1 1 d
H19 H 0.1870(15) 0.3246(10) 0.3066(4) 0.019(2) Uiso 1 1 d
B8 B 0.29307(15) 0.53213(10) 0.25843(4) 0.0206(2) Uani 1 1 d
H20 H 0.3232(16) 0.5939(10) 0.2933(4) 0.023(3) Uiso 1 1 d
B9 B 0.42924(14) 0.54234(9) 0.19662(4) 0.0185(2) Uani 1 1 d
H21 H 0.5432(15) 0.6054(10) 0.1902(4) 0.022(3) Uiso 1 1 d
B10 B 0.43512(15) 0.39882(10) 0.23908(4) 0.0208(2) Uani 1 1 d
H22 H 0.5593(17) 0.3742(11) 0.2617(5) 0.030(3) Uiso 1 1 d
C17 C 0.31324(12) 0.49195(9) 0.03105(3) 0.01800(18) Uani 1 1 d

loop_
_atom_site_aniso_label
_atom_site_aniso_U_11
_atom_site_aniso_U_22
_atom_site_aniso_U_33
_atom_site_aniso_U_23
_atom_site_aniso_U_13
_atom_site_aniso_U_12
C1 0.0207(4) 0.0178(4) 0.0187(4) -0.0012(3) 0.0033(3) -0.0006(4)
C2 0.0181(4) 0.0169(3) 0.0163(3) -0.0002(3) 0.0014(3) 0.0015(3)
C3 0.0216(4) 0.0269(4) 0.0267(4) 0.0006(4) -0.0009(4) 0.0001(4)
C4 0.0170(4) 0.0189(4) 0.0163(4) 0.0014(3) 0.0005(3) -0.0002(3)
C5 0.0172(4) 0.0197(4) 0.0188(3) -0.0004(3) 0.0021(3) 0.0004(3)
C6 0.0233(4) 0.0209(4) 0.0172(4) 0.0002(3) 0.0019(3) -0.0004(4)
C7 0.0264(4) 0.0190(4) 0.0234(4) -0.0030(3) 0.0034(4) -0.0027(4)
C8 0.0250(4) 0.0190(4) 0.0281(4) 0.0025(4) 0.0040(4) 0.0019(4)
C9 0.0217(4) 0.0234(4) 0.0215(4) 0.0056(3) 0.0018(3) 0.0029(4)
C10 0.0159(4) 0.0206(4) 0.0223(4) 0.0027(3) 0.0011(3) 0.0004(3)
C11 0.0198(4) 0.0254(4) 0.0176(4) 0.0034(3) -0.0004(3) 0.0017(4)
C12 0.0174(4) 0.0227(4) 0.0183(4) -0.0004(3) -0.0003(3) -0.0027(3)
C13 0.0225(4) 0.0286(4) 0.0168(4) -0.0010(4) -0.0009(3) -0.0006(4)
C14 0.0254(4) 0.0294(4) 0.0182(4) -0.0075(4) 0.0023(3) -0.0021(4)
C15 0.0238(4) 0.0220(4) 0.0228(4) -0.0028(4) 0.0042(4) -0.0018(4)
C16 0.0203(4) 0.0203(4) 0.0195(4) 0.0008(3) 0.0018(3) 0.0000(4)
B1 0.0195(4) 0.0187(4) 0.0166(4) -0.0013(3) 0.0011(4) -0.0001(4)
B2 0.0231(4) 0.0187(4) 0.0185(4) 0.0001(4) 0.0012(4) -0.0021(4)
B3 0.0241(5) 0.0217(4) 0.0163(4) -0.0004(4) 0.0039(4) -0.0006(4)
B4 0.0198(4) 0.0192(4) 0.0166(4) -0.0015(4) 0.0030(4) 0.0008(4)
B5 0.0209(4) 0.0189(4) 0.0169(4) -0.0001(4) -0.0005(4) 0.0022(4)
B6 0.0242(5) 0.0181(4) 0.0175(4) 0.0014(4) 0.0000(4) -0.0007(4)
B7 0.0286(5) 0.0222(4) 0.0152(4) 0.0005(4) 0.0019(4) -0.0004(4)
B8 0.0258(5) 0.0211(4) 0.0148(4) -0.0009(4) 0.0006(4) 0.0004(4)
B9 0.0200(4) 0.0195(4) 0.0159(4) -0.0005(4) -0.0004(4) -0.0008(4)
B10 0.0254(5) 0.0204(4) 0.0166(4) 0.0011(4) -0.0024(4) 0.0003(4)
C17 0.0166(4) 0.0203(4) 0.0171(4) -0.0001(3) 0.0019(3) -0.0029(4)

loop_
_atom_type_symbol
_atom_type_description
_atom_type_scat_dispersion_real
_atom_type_scat_dispersion_imag
_atom_type_scat_source
C C 0.0033 0.0016 'International Tables Vol C Tables 4.2.6.8 and 6.1.1.4'
H H 0.0000 0.0000 'International Tables Vol C Tables 4.2.6.8 and 6.1.1.4'
B B 0.0013 0.0007 'International Tables Vol C Tables 4.2.6.8 and 6.1.1.4'

loop_
_geom_angle_atom_site_label_1
_geom_angle_atom_site_label_2
_geom_angle_atom_site_label_3
_geom_angle
C3 C1 B4 116.76(7)
C3 C1 B1 117.74(7)
B4 C1 B1 112.51(7)
C3 C1 B2 122.63(7)
B4 C1 B2 113.30(7)
B1 C1 B2 62.33(5)
C3 C1 B3 122.05(7)
B4 C1 B3 62.38(5)
B1 C1 B3 113.21(7)
B2 C1 B3 62.20(6)
C3 C1 C2 116.57(7)
B4 C1 C2 61.20(5)
B1 C1 C2 60.63(5)
B2 C1 C2 110.87(6)
B3 C1 C2 111.18(6)
C4 C2 B9 125.69(7)
C4 C2 B5 125.27(7)
B9 C2 B5 62.69(5)
C4 C2 B1 117.47(6)
B9 C2 B1 112.05(6)
B5 C2 B1 62.25(5)
C4 C2 C1 116.60(7)
B9 C2 C1 107.34(6)
B5 C2 C1 107.61(6)
B1 C2 C1 58.21(5)
C4 C2 B4 118.67(7)
B9 C2 B4 61.80(5)
B5 C2 B4 111.43(6)
B1 C2 B4 107.59(6)
C1 C2 B4 57.78(5)
C1 C3 H1 113.3(9)
C1 C3 H2 111.1(11)
H1 C3 H2 105.0(15)
C1 C3 H3 117.1(10)
H1 C3 H3 107.9(13)
H2 C3 H3 101.1(13)
C5 C4 C17 118.14(7)
C5 C4 C2 120.74(7)
C17 C4 C2 120.91(7)
C4 C5 C6 124.91(8)
C4 C5 C10 119.40(8)
C6 C5 C10 115.61(8)
C7 C6 C5 121.95(8)
C7 C6 H4 118.7(6)
C5 C6 H4 119.4(6)
C6 C7 C8 121.29(8)
C6 C7 H5 119.2(7)
C8 C7 H5 119.5(7)
C9 C8 C7 119.23(8)
C9 C8 H6 121.5(7)
C7 C8 H6 119.3(7)
C8 C9 C10 121.25(8)
C8 C9 H7 120.4(7)
C10 C9 H7 118.3(7)
C11 C10 C9 119.90(8)
C11 C10 C5 119.92(8)
C9 C10 C5 120.18(8)
C10 C11 C12 121.51(8)
C10 C11 H8 119.9(7)
C12 C11 H8 118.0(7)
C11 C12 C13 119.79(8)
C11 C12 C17 119.95(8)
C13 C12 C17 120.24(8)
C14 C13 C12 121.50(8)
C14 C13 H9 120.5(7)
C12 C13 H9 118.0(7)
C13 C14 C15 118.91(8)
C13 C14 H10 122.4(7)
C15 C14 H10 118.5(7)
C16 C15 C14 121.39(9)
C16 C15 H11 117.9(6)
C14 C15 H11 120.7(6)
C15 C16 C17 122.26(8)
C15 C16 H12 115.5(6)
C17 C16 H12 122.2(6)
C1 B1 C2 61.16(5)
C1 B1 B2 58.95(5)
C2 B1 B2 108.61(6)
C1 B1 B6 105.99(6)
C2 B1 B6 106.12(7)
B2 B1 B6 60.29(6)
C1 B1 B5 106.49(7)
C2 B1 B5 57.88(5)
B2 B1 B5 108.43(7)
B6 B1 B5 59.89(6)
C1 B1 H13 116.4(6)
C2 B1 H13 119.9(6)
B2 B1 H13 119.1(6)
B6 B1 H13 127.9(6)
B5 B1 H13 127.3(6)
C1 B2 B3 58.99(5)
C1 B2 B1 58.72(5)
B3 B2 B1 107.68(7)
C1 B2 B6 105.48(7)
B3 B2 B6 108.25(7)
B1 B2 B6 59.88(6)
C1 B2 B7 105.54(7)
B3 B2 B7 60.05(6)
B1 B2 B7 107.86(7)
B6 B2 B7 60.25(6)
C1 B2 H14 116.2(6)
B3 B2 H14 121.3(6)
B1 B2 H14 116.5(6)
B6 B2 H14 126.4(6)
B7 B2 H14 130.1(6)
C1 B3 B2 58.81(5)
C1 B3 B4 58.44(5)
B2 B3 B4 107.34(7)
C1 B3 B7 105.60(7)
B2 B3 B7 60.31(6)
B4 B3 B7 107.89(7)
C1 B3 B8 105.27(7)
B2 B3 B8 108.54(7)
B4 B3 B8 59.70(6)
B7 B3 B8 60.56(6)
C1 B3 H15 114.3(6)
B2 B3 H15 121.0(7)
B4 B3 H15 115.4(7)
B7 B3 H15 131.8(6)
B8 B3 H15 127.4(6)
C1 B4 C2 61.02(5)
C1 B4 B8 106.43(7)
C2 B4 B8 106.11(7)
C1 B4 B3 59.18(5)
C2 B4 B3 108.52(7)
B8 B4 B3 60.45(6)
C1 B4 B9 106.71(7)
C2 B4 B9 57.77(5)
B8 B4 B9 60.14(6)
B3 B4 B9 108.79(7)
C1 B4 H16 115.4(6)
C2 B4 H16 119.1(5)
B8 B4 H16 128.8(5)
B3 B4 H16 119.4(6)
B9 B4 H16 127.2(6)
C2 B5 B10 106.74(7)
C2 B5 B6 107.36(7)
B10 B5 B6 60.52(6)
C2 B5 B9 58.65(5)
B10 B5 B9 60.20(5)
B6 B5 B9 108.40(7)
C2 B5 B1 59.87(5)
B10 B5 B1 107.43(7)
B6 B5 B1 59.47(6)
B9 B5 B1 106.98(7)
C2 B5 H17 117.5(5)
B10 B5 H17 125.0(5)
B6 B5 H17 126.6(6)
B9 B5 H17 118.8(6)
B1 B5 H17 122.0(5)
B1 B6 B2 59.83(6)
B1 B6 B5 60.64(6)
B2 B6 B5 108.66(7)
B1 B6 B7 107.62(7)
B2 B6 B7 60.00(6)
B5 B6 B7 107.91(7)
B1 B6 B10 107.70(7)
B2 B6 B10 107.76(7)
B5 B6 B10 59.69(5)
B7 B6 B10 59.70(6)
B1 B6 H18 121.9(6)
B2 B6 H18 121.1(7)
B5 B6 H18 121.9(6)
B7 B6 H18 121.5(6)
B10 B6 H18 122.4(7)
B3 B7 B10 107.98(7)
B3 B7 B2 59.64(6)
B10 B7 B2 108.02(7)
B3 B7 B6 107.52(7)
B10 B7 B6 60.27(6)
B2 B7 B6 59.75(6)
B3 B7 B8 59.79(6)
B10 B7 B8 60.01(6)
B2 B7 B8 107.40(7)
B6 B7 B8 107.78(7)
B3 B7 H19 120.1(6)
B10 B7 H19 122.4(6)
B2 B7 H19 122.4(5)
B6 B7 H19 123.9(5)
B8 B7 H19 120.5(5)
B4 B8 B9 60.46(5)
B4 B8 B3 59.85(6)
B9 B8 B3 108.56(7)
B4 B8 B10 107.74(7)
B9 B8 B10 60.05(6)
B3 B8 B10 107.57(7)
B4 B8 B7 107.28(7)
B9 B8 B7 107.96(7)
B3 B8 B7 59.64(6)
B10 B8 B7 59.63(6)
B4 B8 H20 120.3(6)
B9 B8 H20 118.8(6)
B3 B8 H20 123.1(6)
B10 B8 H20 122.1(6)
B7 B8 H20 124.6(6)
C2 B9 B8 107.64(7)
C2 B9 B5 58.66(5)
B8 B9 B5 107.93(7)
C2 B9 B10 106.35(7)
B8 B9 B10 60.18(6)
B5 B9 B10 59.70(5)
C2 B9 B4 60.44(5)
B8 B9 B4 59.40(6)
B5 B9 B4 107.20(7)
B10 B9 B4 107.01(7)
C2 B9 H21 118.3(5)
B8 B9 H21 126.6(5)
B5 B9 H21 118.2(5)
B10 B9 H21 123.9(6)
B4 B9 H21 123.4(6)
B5 B10 B7 108.26(7)
B5 B10 B9 60.10(5)
B7 B10 B9 108.31(7)
B5 B10 B8 107.93(7)
B7 B10 B8 60.36(6)
B9 B10 B8 59.77(5)
B5 B10 B6 59.79(5)
B7 B10 B6 60.03(6)
B9 B10 B6 107.74(7)
B8 B10 B6 107.87(8)
B5 B10 H22 118.6(6)
B7 B10 H22 124.9(6)
B9 B10 H22 119.1(6)
B8 B10 H22 123.2(6)
B6 B10 H22 122.6(6)
C16 C17 C4 125.60(8)
C16 C17 C12 115.33(7)
C4 C17 C12 118.91(8)

loop_
_geom_bond_atom_site_label_1
_geom_bond_atom_site_label_2
_geom_bond_distance
C1 C3 1.5009(13)
C1 B4 1.7000(13)
C1 B1 1.7059(13)
C1 B2 1.7101(13)
C1 B3 1.7134(12)
C1 C2 1.7579(12)
C2 C4 1.5256(11)
C2 B9 1.7124(12)
C2 B5 1.7127(13)
C2 B1 1.7489(13)
C2 B4 1.7608(12)
C3 H1 1.019(17)
C3 H2 0.98(2)
C3 H3 0.997(15)
C4 C5 1.4324(11)
C4 C17 1.4367(11)
C5 C6 1.4365(12)
C5 C10 1.4397(12)
C6 C7 1.3688(12)
C6 H4 0.961(9)
C7 C8 1.4146(13)
C7 H5 0.941(11)
C8 C9 1.3537(13)
C8 H6 0.985(12)
C9 C10 1.4354(12)
C9 H7 0.922(10)
C10 C11 1.3827(12)
C11 C12 1.3887(13)
C11 H8 0.910(10)
C12 C13 1.4318(12)
C12 C17 1.4459(12)
C13 C14 1.3523(14)
C13 H9 0.959(10)
C14 C15 1.4195(13)
C14 H10 0.968(10)
C15 C16 1.3644(12)
C15 H11 0.955(11)
C16 C17 1.4344(12)
C16 H12 0.941(10)
B1 B2 1.7676(14)
B1 B6 1.7685(14)
B1 B5 1.7896(14)
B1 H13 1.085(10)
B2 B3 1.7682(14)
B2 B6 1.7758(15)
B2 B7 1.7803(14)
B2 H14 1.052(11)
B3 B4 1.7676(14)
B3 B7 1.7757(15)
B3 B8 1.7784(15)
B3 H15 1.052(12)
B4 B8 1.7651(14)
B4 B9 1.7840(14)
B4 H16 1.059(11)
B5 B10 1.7744(13)
B5 B6 1.7763(14)
B5 B9 1.7817(14)
B5 H17 1.092(11)
B6 B7 1.7849(14)
B6 B10 1.7893(14)
B6 H18 1.115(12)
B7 B10 1.7790(16)
B7 B8 1.7920(15)
B7 H19 1.109(10)
B8 B9 1.7784(14)
B8 B10 1.7857(15)
B8 H20 1.063(10)
B9 B10 1.7835(14)
B9 H21 1.074(11)
B10 H22 1.093(12)

loop_
_geom_torsion_atom_site_label_1
_geom_torsion_atom_site_label_2
_geom_torsion_atom_site_label_3
_geom_torsion_atom_site_label_4
_geom_torsion
C3 C1 C2 C4 -1.15(10)
B4 C1 C2 C4 -108.58(8)
B1 C1 C2 C4 107.26(7)
B2 C1 C2 C4 145.55(7)
B3 C1 C2 C4 -147.26(7)
C3 C1 C2 B9 145.98(7)
B4 C1 C2 B9 38.56(6)
B1 C1 C2 B9 -105.61(7)
B2 C1 C2 B9 -67.32(8)
B3 C1 C2 B9 -0.13(8)
C3 C1 C2 B5 -147.92(7)
B4 C1 C2 B5 104.65(7)
B1 C1 C2 B5 -39.51(6)
B2 C1 C2 B5 -1.22(8)
B3 C1 C2 B5 65.97(8)
C3 C1 C2 B1 -108.41(8)
B4 C1 C2 B1 144.17(7)
B2 C1 C2 B1 38.29(6)
B3 C1 C2 B1 105.48(7)
C3 C1 C2 B4 107.43(8)
B1 C1 C2 B4 -144.17(7)
B2 C1 C2 B4 -105.88(7)
B3 C1 C2 B4 -38.68(6)
B9 C2 C4 C5 -54.85(12)
B5 C2 C4 C5 -134.25(9)
B1 C2 C4 C5 151.71(8)
C1 C2 C4 C5 85.52(10)
B4 C2 C4 C5 19.46(12)
B9 C2 C4 C17 130.50(9)
B5 C2 C4 C17 51.10(12)
B1 C2 C4 C17 -22.93(11)
C1 C2 C4 C17 -89.13(9)
B4 C2 C4 C17 -155.19(8)
C17 C4 C5 C6 -160.80(8)
C2 C4 C5 C6 24.40(13)
C17 C4 C5 C10 15.80(13)
C2 C4 C5 C10 -159.00(8)
C4 C5 C6 C7 -177.30(9)
C10 C5 C6 C7 5.98(13)
C5 C6 C7 C8 -0.12(15)
C6 C7 C8 C9 -4.28(15)
C7 C8 C9 C10 2.38(14)
C8 C9 C10 C11 -175.38(9)
C8 C9 C10 C5 3.78(14)
C4 C5 C10 C11 -5.47(13)
C6 C5 C10 C11 171.44(8)
C4 C5 C10 C9 175.38(8)
C6 C5 C10 C9 -7.71(12)
C9 C10 C11 C12 172.98(8)
C5 C10 C11 C12 -6.18(13)
C10 C11 C12 C13 -171.53(8)
C10 C11 C12 C17 7.03(13)
C11 C12 C13 C14 174.12(9)
C17 C12 C13 C14 -4.44(14)
C12 C13 C14 C15 -0.96(14)
C13 C14 C15 C16 3.94(14)
C14 C15 C16 C17 -1.42(14)
C3 C1 B1 C2 106.50(8)
B4 C1 B1 C2 -33.73(6)
B2 C1 B1 C2 -139.17(7)
B3 C1 B1 C2 -102.11(7)
C3 C1 B1 B2 -114.34(8)
B4 C1 B1 B2 105.44(7)
B3 C1 B1 B2 37.06(7)
C2 C1 B1 B2 139.17(7)
C3 C1 B1 B6 -153.60(8)
B4 C1 B1 B6 66.17(8)
B2 C1 B1 B6 -39.27(6)
B3 C1 B1 B6 -2.21(9)
C2 C1 B1 B6 99.90(7)
C3 C1 B1 B5 143.74(7)
B4 C1 B1 B5 3.52(9)
B2 C1 B1 B5 -101.92(7)
B3 C1 B1 B5 -64.86(8)
C2 C1 B1 B5 37.25(6)
C4 C2 B1 C1 -105.76(8)
B9 C2 B1 C1 97.31(7)
B5 C2 B1 C1 136.74(6)
B4 C2 B1 C1 31.30(6)
C4 C2 B1 B2 -141.99(7)
B9 C2 B1 B2 61.08(9)
B5 C2 B1 B2 100.51(7)
C1 C2 B1 B2 -36.23(6)
B4 C2 B1 B2 -4.93(9)
C4 C2 B1 B6 154.57(7)
B9 C2 B1 B6 -2.36(9)
B5 C2 B1 B6 37.07(6)
C1 C2 B1 B6 -99.68(7)
B4 C2 B1 B6 -68.37(8)
C4 C2 B1 B5 117.50(8)
B9 C2 B1 B5 -39.43(6)
C1 C2 B1 B5 -136.74(6)
B4 C2 B1 B5 -105.44(7)
C3 C1 B2 B3 -112.01(9)
B4 C1 B2 B3 37.07(7)
B1 C1 B2 B3 141.24(7)
C2 C1 B2 B3 103.66(7)
C3 C1 B2 B1 106.76(9)
B4 C1 B2 B1 -104.17(8)
B3 C1 B2 B1 -141.24(7)
C2 C1 B2 B1 -37.57(6)
C3 C1 B2 B6 145.72(8)
B4 C1 B2 B6 -65.21(8)
B1 C1 B2 B6 38.96(6)
B3 C1 B2 B6 -102.28(7)
C2 C1 B2 B6 1.39(8)
C3 C1 B2 B7 -151.50(8)
B4 C1 B2 B7 -2.42(9)
B1 C1 B2 B7 101.74(7)
B3 C1 B2 B7 -39.49(7)
C2 C1 B2 B7 64.17(8)
C2 B1 B2 C1 37.18(6)
B6 B1 B2 C1 135.53(7)
B5 B1 B2 C1 98.55(7)
C1 B1 B2 B3 -34.28(6)
C2 B1 B2 B3 2.90(9)
B6 B1 B2 B3 101.25(7)
B5 B1 B2 B3 64.27(8)
C1 B1 B2 B6 -135.53(7)
C2 B1 B2 B6 -98.35(7)
B5 B1 B2 B6 -36.98(6)
C1 B1 B2 B7 -97.68(7)
C2 B1 B2 B7 -60.50(8)
B6 B1 B2 B7 37.85(7)
B5 B1 B2 B7 0.87(9)
C3 C1 B3 B2 112.89(9)
B4 C1 B3 B2 -141.33(7)
B1 C1 B3 B2 -37.11(7)
C2 C1 B3 B2 -103.15(7)
C3 C1 B3 B4 -105.78(9)
B1 C1 B3 B4 104.22(8)
B2 C1 B3 B4 141.33(7)
C2 C1 B3 B4 38.18(6)
C3 C1 B3 B7 152.52(8)
B4 C1 B3 B7 -101.70(8)
B1 C1 B3 B7 2.52(9)
B2 C1 B3 B7 39.63(7)
C2 C1 B3 B7 -63.52(8)
C3 C1 B3 B8 -144.40(8)
B4 C1 B3 B8 -38.62(6)
B1 C1 B3 B8 65.60(9)
B2 C1 B3 B8 102.71(7)
C2 C1 B3 B8 -0.44(9)
B1 B2 B3 C1 34.17(6)
B6 B2 B3 C1 97.46(7)
B7 B2 B3 C1 135.00(7)
C1 B2 B3 B4 -33.90(6)
B1 B2 B3 B4 0.26(9)
B6 B2 B3 B4 63.55(8)
B7 B2 B3 B4 101.09(8)
C1 B2 B3 B7 -135.00(7)
B1 B2 B3 B7 -100.83(8)
B6 B2 B3 B7 -37.54(7)
C1 B2 B3 B8 -96.99(7)
B1 B2 B3 B8 -62.82(8)
B6 B2 B3 B8 0.47(9)
B7 B2 B3 B8 38.01(7)
C3 C1 B4 C2 -107.12(8)
B1 C1 B4 C2 33.52(6)
B2 C1 B4 C2 101.87(7)
B3 C1 B4 C2 138.87(7)
C3 C1 B4 B8 153.24(7)
B1 C1 B4 B8 -66.12(8)
B2 C1 B4 B8 2.23(9)
B3 C1 B4 B8 39.23(7)
C2 C1 B4 B8 -99.64(7)
C3 C1 B4 B3 114.01(8)
B1 C1 B4 B3 -105.35(7)
B2 C1 B4 B3 -37.00(7)
C2 C1 B4 B3 -138.87(7)
C3 C1 B4 B9 -143.73(7)
B1 C1 B4 B9 -3.08(9)
B2 C1 B4 B9 65.27(8)
B3 C1 B4 B9 102.27(7)
C2 C1 B4 B9 -36.60(6)
C4 C2 B4 C1 104.99(8)
B9 C2 B4 C1 -137.54(6)
B5 C2 B4 C1 -97.87(7)
B1 C2 B4 C1 -31.47(6)
C4 C2 B4 B8 -154.84(7)
B9 C2 B4 B8 -37.37(7)
B5 C2 B4 B8 2.30(9)
B1 C2 B4 B8 68.70(8)
C1 C2 B4 B8 100.17(7)
C4 C2 B4 B3 141.56(7)
B9 C2 B4 B3 -100.97(7)
B5 C2 B4 B3 -61.30(9)
B1 C2 B4 B3 5.10(9)
C1 C2 B4 B3 36.57(6)
C4 C2 B4 B9 -117.47(8)
B5 C2 B4 B9 39.67(7)
B1 C2 B4 B9 106.07(7)
C1 C2 B4 B9 137.54(6)
B2 B3 B4 C1 34.06(6)
B7 B3 B4 C1 97.67(7)
B8 B3 B4 C1 135.79(7)
C1 B3 B4 C2 -37.36(6)
B2 B3 B4 C2 -3.31(9)
B7 B3 B4 C2 60.31(8)
B8 B3 B4 C2 98.42(7)
C1 B3 B4 B8 -135.79(7)
B2 B3 B4 B8 -101.73(8)
B7 B3 B4 B8 -38.12(7)
C1 B3 B4 B9 -98.67(7)
B2 B3 B4 B9 -64.61(8)
B7 B3 B4 B9 -1.00(9)
B8 B3 B4 B9 37.12(6)
C4 C2 B5 B10 153.77(8)
B9 C2 B5 B10 37.73(7)
B1 C2 B5 B10 -100.78(7)
C1 C2 B5 B10 -63.11(8)
B4 C2 B5 B10 -1.55(9)
C4 C2 B5 B6 -142.61(8)
B9 C2 B5 B6 101.34(7)
B1 C2 B5 B6 -37.16(6)
C1 C2 B5 B6 0.51(8)
B4 C2 B5 B6 62.06(8)
C4 C2 B5 B9 116.04(9)
B1 C2 B5 B9 -138.51(7)
C1 C2 B5 B9 -100.84(6)
B4 C2 B5 B9 -39.28(7)
C4 C2 B5 B1 -105.45(8)
B9 C2 B5 B1 138.51(7)
C1 C2 B5 B1 37.67(6)
B4 C2 B5 B1 99.22(7)
C1 B1 B5 C2 -38.75(6)
B2 B1 B5 C2 -100.83(7)
B6 B1 B5 C2 -137.98(7)
C1 B1 B5 B10 60.85(8)
C2 B1 B5 B10 99.61(7)
B2 B1 B5 B10 -1.22(9)
B6 B1 B5 B10 -38.38(6)
C1 B1 B5 B6 99.23(7)
C2 B1 B5 B6 137.98(7)
B2 B1 B5 B6 37.15(6)
C1 B1 B5 B9 -2.48(8)
C2 B1 B5 B9 36.27(6)
B2 B1 B5 B9 -64.56(8)
B6 B1 B5 B9 -101.71(7)
C1 B1 B6 B2 38.64(6)
C2 B1 B6 B2 102.56(7)
B5 B1 B6 B2 138.72(7)
C1 B1 B6 B5 -100.09(7)
C2 B1 B6 B5 -36.17(6)
B2 B1 B6 B5 -138.72(7)
C1 B1 B6 B7 0.96(9)
C2 B1 B6 B7 64.88(8)
B2 B1 B6 B7 -37.68(7)
B5 B1 B6 B7 101.05(7)
C1 B1 B6 B10 -62.02(9)
C2 B1 B6 B10 1.90(9)
B2 B1 B6 B10 -100.66(7)
B5 B1 B6 B10 38.07(7)
C1 B2 B6 B1 -38.41(6)
B3 B2 B6 B1 -100.28(7)
B7 B2 B6 B1 -137.73(7)
C1 B2 B6 B5 -1.05(9)
B3 B2 B6 B5 -62.92(8)
B1 B2 B6 B5 37.36(6)
B7 B2 B6 B5 -100.37(7)
C1 B2 B6 B7 99.32(7)
B3 B2 B6 B7 37.45(6)
B1 B2 B6 B7 137.73(7)
C1 B2 B6 B10 62.13(8)
B3 B2 B6 B10 0.26(9)
B1 B2 B6 B10 100.54(7)
B7 B2 B6 B10 -37.19(6)
C2 B5 B6 B1 37.34(6)
B10 B5 B6 B1 137.12(7)
B9 B5 B6 B1 99.28(7)
C2 B5 B6 B2 0.33(9)
B10 B5 B6 B2 100.11(7)
B9 B5 B6 B2 62.27(8)
B1 B5 B6 B2 -37.01(6)
C2 B5 B6 B7 -63.21(8)
B10 B5 B6 B7 36.57(7)
B9 B5 B6 B7 -1.28(9)
B1 B5 B6 B7 -100.56(8)
C2 B5 B6 B10 -99.78(7)
B9 B5 B6 B10 -37.85(7)
B1 B5 B6 B10 -137.12(7)
C1 B3 B7 B10 61.85(8)
B2 B3 B7 B10 100.76(7)
B4 B3 B7 B10 0.59(9)
B8 B3 B7 B10 -37.14(6)
C1 B3 B7 B2 -38.91(6)
B4 B3 B7 B2 -100.17(7)
B8 B3 B7 B2 -137.90(7)
C1 B3 B7 B6 -1.77(9)
B2 B3 B7 B6 37.14(7)
B4 B3 B7 B6 -63.03(9)
B8 B3 B7 B6 -100.77(8)
C1 B3 B7 B8 98.99(7)
B2 B3 B7 B8 137.90(7)
B4 B3 B7 B8 37.73(6)
C1 B2 B7 B3 38.98(6)
B1 B2 B7 B3 100.52(7)
B6 B2 B7 B3 138.20(7)
C1 B2 B7 B10 -61.72(8)
B3 B2 B7 B10 -100.70(8)
B1 B2 B7 B10 -0.18(9)
B6 B2 B7 B10 37.50(6)
C1 B2 B7 B6 -99.22(7)
B3 B2 B7 B6 -138.20(7)
B1 B2 B7 B6 -37.68(6)
C1 B2 B7 B8 1.60(9)
B3 B2 B7 B8 -37.38(7)
B1 B2 B7 B8 63.14(9)
B6 B2 B7 B8 100.82(8)
B1 B6 B7 B3 0.52(10)
B2 B6 B7 B3 -37.09(7)
B5 B6 B7 B3 64.54(9)
B10 B6 B7 B3 101.11(8)
B1 B6 B7 B10 -100.59(7)
B2 B6 B7 B10 -138.19(7)
B5 B6 B7 B10 -36.56(7)
B1 B6 B7 B2 37.60(7)
B5 B6 B7 B2 101.63(7)
B10 B6 B7 B2 138.19(7)
B1 B6 B7 B8 -62.56(9)
B2 B6 B7 B8 -100.16(8)
B5 B6 B7 B8 1.47(10)
B10 B6 B7 B8 38.03(7)
C1 B4 B8 B9 100.16(7)
C2 B4 B8 B9 36.30(6)
B3 B4 B8 B9 138.79(7)
C1 B4 B8 B3 -38.64(6)
C2 B4 B8 B3 -102.50(7)
B9 B4 B8 B3 -138.79(7)
C1 B4 B8 B10 61.77(9)
C2 B4 B8 B10 -2.09(9)
B3 B4 B8 B10 100.41(8)
B9 B4 B8 B10 -38.39(7)
C1 B4 B8 B7 -1.08(9)
C2 B4 B8 B7 -64.94(9)
B3 B4 B8 B7 37.56(7)
B9 B4 B8 B7 -101.24(7)
C1 B3 B8 B4 38.02(6)
B2 B3 B8 B4 99.69(7)
B7 B3 B8 B4 137.58(7)
C1 B3 B8 B9 0.82(9)
B2 B3 B8 B9 62.49(8)
B4 B3 B8 B9 -37.20(6)
B7 B3 B8 B9 100.39(7)
C1 B3 B8 B10 -62.68(8)
B2 B3 B8 B10 -1.02(9)
B4 B3 B8 B10 -100.71(7)
B7 B3 B8 B10 36.88(6)
C1 B3 B8 B7 -99.56(7)
B2 B3 B8 B7 -37.90(6)
B4 B3 B8 B7 -137.58(7)
B3 B7 B8 B4 -37.65(7)
B10 B7 B8 B4 100.82(7)
B2 B7 B8 B4 -0.33(10)
B6 B7 B8 B4 62.67(9)
B3 B7 B8 B9 -101.42(7)
B10 B7 B8 B9 37.05(7)
B2 B7 B8 B9 -64.10(9)
B6 B7 B8 B9 -1.10(10)
B10 B7 B8 B3 138.46(7)
B2 B7 B8 B3 37.31(7)
B6 B7 B8 B3 100.31(7)
B3 B7 B8 B10 -138.46(7)
B2 B7 B8 B10 -101.15(7)
B6 B7 B8 B10 -38.15(7)
C4 C2 B9 B8 143.95(8)
B5 C2 B9 B8 -100.63(7)
B1 C2 B9 B8 -61.39(8)
C1 C2 B9 B8 0.64(8)
B4 C2 B9 B8 37.39(6)
C4 C2 B9 B5 -115.41(9)
B1 C2 B9 B5 39.24(7)
C1 C2 B9 B5 101.28(7)
B4 C2 B9 B5 138.03(7)
C4 C2 B9 B10 -152.83(8)
B5 C2 B9 B10 -37.41(6)
B1 C2 B9 B10 1.83(9)
C1 C2 B9 B10 63.86(8)
B4 C2 B9 B10 100.61(7)
C4 C2 B9 B4 106.56(9)
B5 C2 B9 B4 -138.03(7)
B1 C2 B9 B4 -98.79(7)
C1 C2 B9 B4 -36.75(6)
B4 B8 B9 C2 -37.86(6)
B3 B8 B9 C2 -0.92(9)
B10 B8 B9 C2 99.10(7)
B7 B8 B9 C2 62.23(9)
B4 B8 B9 B5 -99.77(7)
B3 B8 B9 B5 -62.84(9)
B10 B8 B9 B5 37.18(7)
B7 B8 B9 B5 0.31(9)
B4 B8 B9 B10 -136.95(7)
B3 B8 B9 B10 -100.02(8)
B7 B8 B9 B10 -36.87(7)
B3 B8 B9 B4 36.93(6)
B10 B8 B9 B4 136.95(7)
B7 B8 B9 B4 100.09(8)
B10 B5 B9 C2 -137.52(7)
B6 B5 B9 C2 -99.53(7)
B1 B5 B9 C2 -36.81(6)
C2 B5 B9 B8 100.13(7)
B10 B5 B9 B8 -37.39(7)
B6 B5 B9 B8 0.60(9)
B1 B5 B9 B8 63.32(8)
C2 B5 B9 B10 137.52(7)
B6 B5 B9 B10 37.99(7)
B1 B5 B9 B10 100.72(7)
C2 B5 B9 B4 37.51(6)
B10 B5 B9 B4 -100.01(7)
B6 B5 B9 B4 -62.02(8)
B1 B5 B9 B4 0.70(8)
C1 B4 B9 C2 38.07(6)
B8 B4 B9 C2 137.75(7)
B3 B4 B9 C2 100.50(7)
C1 B4 B9 B8 -99.68(7)
C2 B4 B9 B8 -137.75(7)
B3 B4 B9 B8 -37.25(6)
C1 B4 B9 B5 1.35(8)
C2 B4 B9 B5 -36.72(6)
B8 B4 B9 B5 101.03(7)
B3 B4 B9 B5 63.78(8)
C1 B4 B9 B10 -61.41(8)
C2 B4 B9 B10 -99.49(7)
B8 B4 B9 B10 38.26(6)
B3 B4 B9 B10 1.01(9)
C2 B5 B10 B7 64.04(9)
B6 B5 B10 B7 -36.79(7)
B9 B5 B10 B7 101.07(8)
B1 B5 B10 B7 1.11(9)
C2 B5 B10 B9 -37.03(6)
B6 B5 B10 B9 -137.86(7)
B1 B5 B10 B9 -99.96(7)
C2 B5 B10 B8 0.19(9)
B6 B5 B10 B8 -100.65(8)
B9 B5 B10 B8 37.21(7)
B1 B5 B10 B8 -62.75(9)
C2 B5 B10 B6 100.83(7)
B9 B5 B10 B6 137.86(7)
B1 B5 B10 B6 37.90(7)
B3 B7 B10 B5 -63.62(9)
B2 B7 B10 B5 -0.58(9)
B6 B7 B10 B5 36.69(6)
B8 B7 B10 B5 -100.67(7)
B3 B7 B10 B9 0.04(9)
B2 B7 B10 B9 63.08(9)
B6 B7 B10 B9 100.35(7)
B8 B7 B10 B9 -37.01(6)
B3 B7 B10 B8 37.05(6)
B2 B7 B10 B8 100.10(7)
B6 B7 B10 B8 137.36(7)
B3 B7 B10 B6 -100.31(7)
B2 B7 B10 B6 -37.27(6)
B8 B7 B10 B6 -137.36(7)
C2 B9 B10 B5 36.95(6)
B8 B9 B10 B5 138.24(8)
B4 B9 B10 B5 100.33(7)
C2 B9 B10 B7 -64.03(8)
B8 B9 B10 B7 37.27(7)
B5 B9 B10 B7 -100.97(8)
B4 B9 B10 B7 -0.64(9)
C2 B9 B10 B8 -101.30(7)
B5 B9 B10 B8 -138.24(8)
B4 B9 B10 B8 -37.91(6)
C2 B9 B10 B6 -0.56(9)
B8 B9 B10 B6 100.74(8)
B5 B9 B10 B6 -37.50(7)
B4 B9 B10 B6 62.83(8)
B4 B8 B10 B5 1.21(10)
B9 B8 B10 B5 -37.36(7)
B3 B8 B10 B5 64.35(9)
B7 B8 B10 B5 101.23(8)
B4 B8 B10 B7 -100.02(8)
B9 B8 B10 B7 -138.59(7)
B3 B8 B10 B7 -36.88(6)
B4 B8 B10 B9 38.57(7)
B3 B8 B10 B9 101.71(7)
B7 B8 B10 B9 138.59(7)
B4 B8 B10 B6 -61.96(9)
B9 B8 B10 B6 -100.53(7)
B3 B8 B10 B6 1.18(9)
B7 B8 B10 B6 38.06(6)
B1 B6 B10 B5 -38.50(7)
B2 B6 B10 B5 -101.64(7)
B7 B6 B10 B5 -138.96(7)
B1 B6 B10 B7 100.46(8)
B2 B6 B10 B7 37.32(6)
B5 B6 B10 B7 138.96(7)
B1 B6 B10 B9 -0.86(9)
B2 B6 B10 B9 -64.00(8)
B5 B6 B10 B9 37.64(7)
B7 B6 B10 B9 -101.32(8)
B1 B6 B10 B8 62.25(9)
B2 B6 B10 B8 -0.89(9)
B5 B6 B10 B8 100.75(7)
B7 B6 B10 B8 -38.21(7)
C15 C16 C17 C4 -179.14(9)
C15 C16 C17 C12 -3.78(13)
C5 C4 C17 C16 160.32(8)
C2 C4 C17 C16 -24.90(13)
C5 C4 C17 C12 -14.88(12)
C2 C4 C17 C12 159.90(8)
C11 C12 C17 C16 -171.96(8)
C13 C12 C17 C16 6.60(12)
C11 C12 C17 C4 3.72(13)
C13 C12 C17 C4 -177.72(8)
